data_7218736
loop_
_publ_author_name
'Cui, Guang Hua'
'Van Hecke, Kristof'
'Yu, Baoyi'
'Wang, Xiaoxiao'

_publ_section_title
;
 Four cobalt(II) coordination polymers with diverse topologies derived
 from flexible bis(benzimidazole) and aromatic dicarboxylic
 acids&#xFF1A;Syntheses, crystal structures and catalytic properties
;
_journal_name_full 'RSC Adv.'
_journal_paper_doi 10.1039/C4RA08138B
_journal_year 2014
_chemical_formula_sum 'C34 H32 Co N5 O7.5'
_chemical_formula_weight 689.58
_chemical_name_systematic
; 
 ? 
;
_space_group_IT_number 15
_symmetry_cell_setting monoclinic
_symmetry_space_group_name_Hall '-C 2yc'
_symmetry_space_group_name_H-M 'C 1 2/c 1'
_atom_sites_solution_hydrogens geom
_atom_sites_solution_primary direct
_atom_sites_solution_secondary difmap
_audit_creation_method SHELXL-97
_cell_angle_alpha 90.00
_cell_angle_beta 100.471(2)
_cell_angle_gamma 90.00
_cell_formula_units_Z 8
_cell_length_a 19.054(3)
_cell_length_b 16.004(2)
_cell_length_c 21.248(3)
_cell_measurement_reflns_used 3018
_cell_measurement_temperature 296(2)
_cell_measurement_theta_max 21.38
_cell_measurement_theta_min 3.36
_cell_volume 6371.5(16)
_computing_cell_refinement 'SAINT (Bruker, 1999)'
_computing_data_collection 'SMART (Bruker, 1998)'
_computing_data_reduction SAINT
_computing_molecular_graphics 'SHELXTL  (Bruker, 1999)'
_computing_publication_material SHELXTL
_computing_structure_refinement 'SHELXL97 (Sheldrick, 2008)'
_computing_structure_solution 'SHELXS97 (Sheldrick, 2008)'
_diffrn_ambient_temperature 296(2)
_diffrn_measured_fraction_theta_full 0.991
_diffrn_measured_fraction_theta_max 0.991
_diffrn_measurement_device_type 'Bruker SMART CCD area-detector'
_diffrn_measurement_method '\f and \w scans'
_diffrn_radiation_monochromator graphite
_diffrn_radiation_source 'fine--focus sealed tube'
_diffrn_radiation_type MoK\a
_diffrn_radiation_wavelength 0.71073
_diffrn_reflns_av_R_equivalents 0.0597
_diffrn_reflns_av_sigmaI/netI 0.0929
_diffrn_reflns_limit_h_max 24
_diffrn_reflns_limit_h_min -21
_diffrn_reflns_limit_k_max 20
_diffrn_reflns_limit_k_min -20
_diffrn_reflns_limit_l_max 27
_diffrn_reflns_limit_l_min -25
_diffrn_reflns_number 19225
_diffrn_reflns_theta_full 27.55
_diffrn_reflns_theta_max 27.55
_diffrn_reflns_theta_min 1.67
_diffrn_standards_number 0
_exptl_absorpt_coefficient_mu 0.598
_exptl_absorpt_correction_T_max 0.9138
_exptl_absorpt_correction_T_min 0.8568
_exptl_absorpt_correction_type multi-scan
_exptl_absorpt_process_details '(<i>SADABS</i>; Sheldrick, 1996)'
_exptl_crystal_colour red
_exptl_crystal_density_diffrn 1.438
_exptl_crystal_density_method 'not measured'
_exptl_crystal_description block
_exptl_crystal_F_000 2864
_exptl_crystal_size_max 0.19
_exptl_crystal_size_mid 0.19
_exptl_crystal_size_min 0.17
_refine_diff_density_max 0.475
_refine_diff_density_min -0.388
_refine_diff_density_rms 0.061
_refine_ls_extinction_method none
_refine_ls_goodness_of_fit_ref 0.906
_refine_ls_hydrogen_treatment mixed
_refine_ls_matrix_type full
_refine_ls_number_parameters 455
_refine_ls_number_reflns 7294
_refine_ls_number_restraints 48
_refine_ls_restrained_S_all 0.906
_refine_ls_R_factor_all 0.1196
_refine_ls_R_factor_gt 0.0572
_refine_ls_shift/su_max 0.000
_refine_ls_shift/su_mean 0.000
_refine_ls_structure_factor_coef Fsqd
_refine_ls_weighting_details 'calc w=1/[\s^2^(Fo^2^)+(0.0834P)^2^+0.0000P] where P=(Fo^2^+2Fc^2^)/3'
_refine_ls_weighting_scheme calc
_refine_ls_wR_factor_gt 0.1380
_refine_ls_wR_factor_ref 0.1656
_reflns_number_gt 3798
_reflns_number_total 7294
_reflns_threshold_expression >2sigma(I)
_cod_data_source_file c4ra08138b2.cif
_cod_data_source_block x
_cod_original_cell_volume 6371.4(15)
_cod_original_sg_symbol_H-M 'C 2/c '
_cod_original_formula_sum 'C34 H32 Co N5 O7.50'
_cod_database_code 7218736

loop_
_symmetry_equiv_pos_as_xyz
'x, y, z'
'-x, y, -z+1/2'
'x+1/2, y+1/2, z'
'-x+1/2, y+1/2, -z+1/2'
'-x, -y, -z'
'x, -y, z-1/2'
'-x+1/2, -y+1/2, -z'
'x+1/2, -y+1/2, z-1/2'

loop_
_atom_site_label
_atom_site_type_symbol
_atom_site_fract_x
_atom_site_fract_y
_atom_site_fract_z
_atom_site_U_iso_or_equiv
_atom_site_adp_type
_atom_site_occupancy
_atom_site_symmetry_multiplicity
_atom_site_calc_flag
_atom_site_refinement_flags
_atom_site_disorder_assembly
_atom_site_disorder_group
Co1 Co 0.68294(3) 0.83570(3) 0.55356(2) 0.04087(17) Uani 1 1 d . . .
O1 O 0.7784(3) 0.9045(3) 0.7469(2) 0.1300(17) Uani 1 1 d . . .
O2 O 0.8058(4) 0.8348(3) 0.8307(2) 0.165(2) Uani 1 1 d . . .
O3 O 0.87677(17) 0.8970(2) 0.65405(15) 0.0832(10) Uani 1 1 d . A .
O4 O 0.76593(19) 0.8874(2) 0.6036(2) 0.1192(16) Uani 1 1 d . A .
O5 O 0.8455(4) 0.6539(5) 0.5405(4) 0.0529(18) Uani 0.50 1 d PDU . 1
O6 O 0.7822(3) 0.7674(3) 0.5349(2) 0.0547(13) Uani 0.50 1 d PDU A 1
O5B O 0.8080(4) 0.6233(6) 0.5394(4) 0.077(2) Uani 0.50 1 d PDU . 2
O6B O 0.8691(4) 0.7402(5) 0.5497(3) 0.096(2) Uani 0.50 1 d PDU B 2
N1 N 0.65502(15) 0.73002(16) 0.59532(12) 0.0394(7) Uani 1 1 d . A .
N2 N 0.64251(16) 0.59480(17) 0.61179(13) 0.0458(7) Uani 1 1 d . A .
N3 N 0.60145(15) 0.91038(16) 0.57131(12) 0.0374(6) Uani 1 1 d . A .
N4 N 0.53880(16) 1.01999(16) 0.59350(12) 0.0385(7) Uani 1 1 d . A .
N5 N 0.7977(3) 0.8412(3) 0.7735(2) 0.0889(14) Uani 1 1 d . . .
C1 C 0.65739(18) 0.6548(2) 0.57199(16) 0.0417(8) Uani 1 1 d . . .
H1 H 0.6683 0.6438 0.5319 0.050 Uiso 1 1 calc R A .
C2 C 0.63597(18) 0.7190(2) 0.65471(15) 0.0394(8) Uani 1 1 d . . .
C3 C 0.6264(2) 0.7777(2) 0.70094(16) 0.0479(9) Uani 1 1 d . A .
H3 H 0.6315 0.8345 0.6935 0.058 Uiso 1 1 calc R . .
C5 C 0.6007(2) 0.6638(3) 0.76837(19) 0.0661(12) Uani 1 1 d . A .
C6 C 0.6106(2) 0.6056(2) 0.72257(18) 0.0592(11) Uani 1 1 d . . .
H6 H 0.6054 0.5488 0.7296 0.071 Uiso 1 1 calc R A .
C7 C 0.62824(19) 0.6343(2) 0.66605(16) 0.0451(9) Uani 1 1 d . A .
C8 C 0.5990(3) 0.8135(3) 0.8085(2) 0.0887(16) Uani 1 1 d . A .
H8A H 0.6077 0.8687 0.7940 0.133 Uiso 1 1 calc R . .
H8B H 0.6319 0.8018 0.8473 0.133 Uiso 1 1 calc R . .
H8C H 0.5510 0.8101 0.8163 0.133 Uiso 1 1 calc R . .
C9 C 0.5794(3) 0.6341(3) 0.8309(2) 0.1015(19) Uani 1 1 d . . .
H9A H 0.6155 0.6503 0.8664 0.152 Uiso 1 1 calc R A .
H9B H 0.5747 0.5744 0.8301 0.152 Uiso 1 1 calc R . .
H9C H 0.5347 0.6590 0.8352 0.152 Uiso 1 1 calc R . .
C10 C 0.6305(2) 0.5063(2) 0.5938(2) 0.0619(11) Uani 1 1 d . . .
H10A H 0.6262 0.4735 0.6313 0.074 Uiso 1 1 calc R A .
H10B H 0.6706 0.4851 0.5763 0.074 Uiso 1 1 calc R . .
C11 C 0.5636(2) 0.4992(2) 0.54506(17) 0.0495(9) Uani 1 1 d . . .
C12 C 0.5649(2) 0.5098(3) 0.48088(19) 0.0609(11) Uani 1 1 d . . .
H12 H 0.6083 0.5162 0.4673 0.073 Uiso 1 1 calc R A .
C13 C 0.5022(2) 0.5110(2) 0.43665(18) 0.0609(11) Uani 1 1 d . . .
H13 H 0.5040 0.5187 0.3936 0.073 Uiso 1 1 calc R . .
C14 C 0.60434(19) 0.9872(2) 0.59350(15) 0.0412(8) Uani 1 1 d . . .
H14 H 0.6467 1.0159 0.6077 0.049 Uiso 1 1 calc R A .
C15 C 0.52901(19) 0.8909(2) 0.55647(14) 0.0370(8) Uani 1 1 d . . .
C16 C 0.4939(2) 0.8191(2) 0.53105(16) 0.0455(9) Uani 1 1 d . A .
H16 H 0.5198 0.7729 0.5218 0.055 Uiso 1 1 calc R . .
C17 C 0.4208(2) 0.8171(2) 0.51970(17) 0.0536(10) Uani 1 1 d . . .
C18 C 0.3809(2) 0.8873(3) 0.53329(17) 0.0535(10) Uani 1 1 d . A .
C19 C 0.4152(2) 0.9583(2) 0.55886(15) 0.0473(9) Uani 1 1 d . . .
H19 H 0.3895 1.0045 0.5685 0.057 Uiso 1 1 calc R A .
C20 C 0.48950(18) 0.9597(2) 0.56997(14) 0.0374(8) Uani 1 1 d . A .
C21 C 0.3832(3) 0.7383(3) 0.4917(2) 0.0791(14) Uani 1 1 d . A .
H21A H 0.3555 0.7504 0.4503 0.119 Uiso 1 1 calc R . .
H21B H 0.3524 0.7183 0.5195 0.119 Uiso 1 1 calc R . .
H21C H 0.4181 0.6963 0.4876 0.119 Uiso 1 1 calc R . .
C22 C 0.3002(2) 0.8855(4) 0.5210(2) 0.0888(15) Uani 1 1 d . . .
H22A H 0.2842 0.8438 0.5477 0.133 Uiso 1 1 calc R A .
H22B H 0.2828 0.8723 0.4769 0.133 Uiso 1 1 calc R . .
H22C H 0.2825 0.9392 0.5307 0.133 Uiso 1 1 calc R . .
C23 C 0.5247(2) 1.1023(2) 0.61931(15) 0.0455(9) Uani 1 1 d . . .
H23A H 0.4833 1.1267 0.5923 0.055 Uiso 1 1 calc R A .
H23B H 0.5651 1.1386 0.6177 0.055 Uiso 1 1 calc R . .
C24 C 0.51183(18) 1.0989(2) 0.68686(14) 0.0370(8) Uani 1 1 d . A .
C25 C 0.5061(2) 1.0251(2) 0.71888(14) 0.0428(9) Uani 1 1 d . . .
H25 H 0.5105 0.9745 0.6984 0.051 Uiso 1 1 calc R A .
C26 C 0.6091(2) 0.7504(3) 0.75775(17) 0.0585(11) Uani 1 1 d . . .
C27 C 0.5056(2) 1.1731(2) 0.71923(15) 0.0421(9) Uani 1 1 d . . .
H27 H 0.5092 1.2237 0.6986 0.050 Uiso 1 1 calc R A .
C28 C 0.81489(18) 0.7750(2) 0.67179(16) 0.0456(9) Uani 1 1 d . A .
C29 C 0.8205(2) 0.7010(3) 0.63902(15) 0.0487(9) Uani 1 1 d D . .
C30 C 0.8183(2) 0.6244(3) 0.66904(18) 0.0582(11) Uani 1 1 d . . .
H30 H 0.8227 0.5756 0.6463 0.070 Uiso 1 1 calc R . .
C31 C 0.8098(2) 0.6192(3) 0.73184(17) 0.0580(11) Uani 1 1 d . . .
H31 H 0.8074 0.5675 0.7513 0.070 Uiso 1 1 calc R A .
C32 C 0.8049(2) 0.6910(3) 0.76489(18) 0.0598(11) Uani 1 1 d . . .
H32 H 0.7999 0.6888 0.8076 0.072 Uiso 1 1 calc R . .
C33 C 0.8075(2) 0.7670(2) 0.73509(16) 0.0505(9) Uani 1 1 d . . .
C34 C 0.8208(3) 0.8608(3) 0.6410(2) 0.0654(12) Uani 1 1 d . . .
C35 C 0.8176(6) 0.7122(6) 0.5667(3) 0.041(3) Uani 0.50 1 d PDU A 1
C35B C 0.8357(7) 0.6830(8) 0.5715(4) 0.062(4) Uani 0.50 1 d PDU B 2
O1W O 0.9711(5) 0.9038(5) 0.7772(4) 0.135(3) Uani 0.50 1 d P . .
H1A H 0.9310 0.8866 0.7619 0.202 Uiso 0.50 1 d PR . .
H1B H 0.9993 0.9082 0.7502 0.202 Uiso 1 2 d SR . .

loop_
_atom_site_aniso_label
_atom_site_aniso_U_11
_atom_site_aniso_U_22
_atom_site_aniso_U_33
_atom_site_aniso_U_23
_atom_site_aniso_U_13
_atom_site_aniso_U_12
Co1 0.0438(3) 0.0433(3) 0.0364(3) 0.0021(2) 0.0098(2) 0.0084(2)
O1 0.170(5) 0.068(2) 0.171(5) -0.008(3) 0.083(4) 0.011(3)
O2 0.297(7) 0.129(4) 0.070(3) -0.043(3) 0.035(4) -0.039(4)
O3 0.053(2) 0.097(2) 0.095(2) 0.0172(18) 0.0014(17) -0.0227(18)
O4 0.075(2) 0.095(3) 0.159(4) 0.071(2) -0.054(2) -0.032(2)
O5 0.068(5) 0.055(4) 0.040(3) -0.005(3) 0.019(4) 0.015(4)
O6 0.058(3) 0.070(3) 0.041(3) 0.013(2) 0.024(2) 0.029(3)
O5B 0.080(6) 0.110(7) 0.040(3) -0.011(4) 0.009(4) 0.046(5)
O6B 0.092(5) 0.140(7) 0.068(4) 0.044(4) 0.051(4) 0.043(5)
N1 0.0439(17) 0.0370(16) 0.0375(15) -0.0031(12) 0.0079(13) 0.0016(13)
N2 0.054(2) 0.0399(16) 0.0408(17) -0.0024(13) 0.0003(14) 0.0020(14)
N3 0.0377(17) 0.0416(16) 0.0343(15) 0.0008(12) 0.0104(12) 0.0049(13)
N4 0.0454(18) 0.0395(15) 0.0337(15) 0.0010(12) 0.0159(13) 0.0068(14)
N5 0.116(4) 0.076(3) 0.081(3) -0.026(3) 0.036(3) -0.031(3)
C1 0.0348(19) 0.050(2) 0.0389(18) 0.0017(16) 0.0032(15) 0.0085(17)
C2 0.039(2) 0.044(2) 0.0351(18) 0.0006(15) 0.0058(15) 0.0038(16)
C3 0.053(2) 0.047(2) 0.044(2) -0.0024(17) 0.0094(18) 0.0063(18)
C5 0.072(3) 0.082(3) 0.047(2) 0.015(2) 0.016(2) -0.012(2)
C6 0.074(3) 0.054(2) 0.050(2) 0.010(2) 0.013(2) -0.012(2)
C7 0.045(2) 0.047(2) 0.040(2) 0.0033(16) 0.0010(17) -0.0037(17)
C8 0.116(5) 0.107(4) 0.050(3) -0.012(3) 0.031(3) 0.012(3)
C9 0.140(5) 0.112(4) 0.064(3) 0.013(3) 0.050(3) -0.022(4)
C10 0.075(3) 0.034(2) 0.072(3) -0.0006(18) 0.000(2) 0.000(2)
C11 0.065(3) 0.037(2) 0.049(2) -0.0054(16) 0.014(2) -0.0046(18)
C12 0.066(3) 0.070(3) 0.051(2) -0.014(2) 0.022(2) -0.013(2)
C13 0.083(3) 0.062(3) 0.039(2) -0.0063(18) 0.016(2) -0.020(2)
C14 0.046(2) 0.043(2) 0.0358(18) 0.0017(15) 0.0125(16) -0.0014(17)
C15 0.043(2) 0.0411(19) 0.0302(17) 0.0044(14) 0.0146(15) 0.0073(16)
C16 0.054(2) 0.045(2) 0.0398(19) 0.0025(16) 0.0137(17) 0.0040(18)
C17 0.055(3) 0.066(3) 0.039(2) 0.0052(18) 0.0068(18) -0.005(2)
C18 0.039(2) 0.080(3) 0.041(2) 0.010(2) 0.0076(17) -0.003(2)
C19 0.044(2) 0.067(3) 0.0335(18) 0.0067(17) 0.0136(16) 0.019(2)
C20 0.041(2) 0.045(2) 0.0268(16) 0.0070(14) 0.0071(15) 0.0090(16)
C21 0.085(4) 0.084(3) 0.063(3) -0.005(2) -0.001(3) -0.035(3)
C22 0.044(3) 0.134(4) 0.086(3) 0.010(3) 0.006(2) 0.000(3)
C23 0.064(3) 0.0379(19) 0.0380(19) 0.0035(15) 0.0192(17) 0.0096(18)
C24 0.043(2) 0.0395(18) 0.0295(17) 0.0014(14) 0.0094(15) 0.0057(16)
C25 0.064(3) 0.0357(18) 0.0310(17) -0.0025(14) 0.0146(17) 0.0015(17)
C26 0.064(3) 0.076(3) 0.038(2) -0.0053(19) 0.0146(19) -0.003(2)
C27 0.059(2) 0.0321(18) 0.0398(18) 0.0055(14) 0.0217(17) 0.0028(16)
C28 0.031(2) 0.064(2) 0.040(2) 0.0076(17) 0.0011(15) 0.0020(18)
C29 0.041(2) 0.075(3) 0.0298(18) 0.0028(18) 0.0050(16) 0.0062(19)
C30 0.051(3) 0.072(3) 0.049(2) -0.009(2) 0.0005(19) 0.021(2)
C31 0.065(3) 0.061(3) 0.045(2) 0.0081(19) 0.000(2) 0.003(2)
C32 0.063(3) 0.081(3) 0.034(2) 0.001(2) 0.0053(19) -0.012(2)
C33 0.050(2) 0.062(2) 0.039(2) -0.0087(18) 0.0058(17) -0.0044(19)
C34 0.053(3) 0.075(3) 0.064(3) 0.019(2) -0.003(2) -0.011(2)
C35 0.053(7) 0.044(6) 0.028(4) 0.011(4) 0.013(4) 0.023(5)
C35B 0.066(8) 0.078(10) 0.041(5) 0.019(6) 0.005(5) 0.046(7)
O1W 0.114(7) 0.162(7) 0.117(7) -0.054(5) -0.007(5) 0.043(6)

loop_
_atom_type_symbol
_atom_type_description
_atom_type_scat_dispersion_real
_atom_type_scat_dispersion_imag
_atom_type_scat_source
C C 0.0033 0.0016 'International Tables Vol C Tables 4.2.6.8 and 6.1.1.4'
H H 0.0000 0.0000 'International Tables Vol C Tables 4.2.6.8 and 6.1.1.4'
N N 0.0061 0.0033 'International Tables Vol C Tables 4.2.6.8 and 6.1.1.4'
O O 0.0106 0.0060 'International Tables Vol C Tables 4.2.6.8 and 6.1.1.4'
Co Co 0.3494 0.9721 'International Tables Vol C Tables 4.2.6.8 and 6.1.1.4'

loop_
_geom_angle_atom_site_label_1
_geom_angle_atom_site_label_2
_geom_angle_atom_site_label_3
_geom_angle
_geom_angle_site_symmetry_1
_geom_angle_site_symmetry_3
O4 Co1 O5 124.6(3) . 7_666
O4 Co1 N1 111.82(12) . .
O5 Co1 N1 117.8(2) 7_666 .
O4 Co1 N3 102.83(16) . .
O5 Co1 N3 93.4(2) 7_666 .
N1 Co1 N3 97.95(11) . .
O4 Co1 O5B 100.6(3) . 7_666
O5 Co1 O5B 24.0(3) 7_666 7_666
N1 Co1 O5B 137.7(3) . 7_666
N3 Co1 O5B 100.6(2) . 7_666
O4 Co1 O6 71.2(2) . .
O5 Co1 O6 87.0(2) 7_666 .
N1 Co1 O6 88.19(15) . .
N3 Co1 O6 172.78(16) . .
O5B Co1 O6 77.0(2) 7_666 .
C34 O4 Co1 134.8(3) . .
C35 O5 Co1 109.0(6) . 7_666
C35 O6 Co1 129.4(5) . .
C35B O5B Co1 100.3(7) . 7_666
C1 N1 C2 105.1(3) . .
C1 N1 Co1 125.0(2) . .
C2 N1 Co1 129.7(2) . .
C1 N2 C7 107.1(3) . .
C1 N2 C10 124.3(3) . .
C7 N2 C10 127.6(3) . .
C14 N3 C15 105.4(3) . .
C14 N3 Co1 128.9(2) . .
C15 N3 Co1 125.5(2) . .
C14 N4 C20 107.3(3) . .
C14 N4 C23 125.3(3) . .
C20 N4 C23 127.3(3) . .
O1 N5 O2 121.8(5) . .
O1 N5 C33 119.0(5) . .
O2 N5 C33 119.0(5) . .
N1 C1 N2 113.2(3) . .
N1 C1 H1 123.4 . .
N2 C1 H1 123.4 . .
N1 C2 C7 109.6(3) . .
N1 C2 C3 130.1(3) . .
C7 C2 C3 120.2(3) . .
C26 C3 C2 119.0(3) . .
C26 C3 H3 120.5 . .
C2 C3 H3 120.5 . .
C6 C5 C26 120.8(3) . .
C6 C5 C9 119.4(4) . .
C26 C5 C9 119.8(4) . .
C7 C6 C5 118.2(4) . .
C7 C6 H6 120.9 . .
C5 C6 H6 120.9 . .
C6 C7 N2 133.4(3) . .
C6 C7 C2 121.7(3) . .
N2 C7 C2 105.0(3) . .
C26 C8 H8A 109.5 . .
C26 C8 H8B 109.5 . .
H8A C8 H8B 109.5 . .
C26 C8 H8C 109.5 . .
H8A C8 H8C 109.5 . .
H8B C8 H8C 109.5 . .
C5 C9 H9A 109.5 . .
C5 C9 H9B 109.5 . .
H9A C9 H9B 109.5 . .
C5 C9 H9C 109.5 . .
H9A C9 H9C 109.5 . .
H9B C9 H9C 109.5 . .
N2 C10 C11 109.0(3) . .
N2 C10 H10A 109.9 . .
C11 C10 H10A 109.9 . .
N2 C10 H10B 109.9 . .
C11 C10 H10B 109.9 . .
H10A C10 H10B 108.3 . .
C12 C11 C13 118.1(4) . 5_666
C12 C11 C10 120.7(4) . .
C13 C11 C10 121.0(4) 5_666 .
C13 C12 C11 120.4(4) . .
C13 C12 H12 119.8 . .
C11 C12 H12 119.8 . .
C12 C13 C11 121.5(4) . 5_666
C12 C13 H13 119.3 . .
C11 C13 H13 119.3 5_666 .
N3 C14 N4 112.6(3) . .
N3 C14 H14 123.7 . .
N4 C14 H14 123.7 . .
C16 C15 N3 131.3(3) . .
C16 C15 C20 119.6(3) . .
N3 C15 C20 109.1(3) . .
C17 C16 C15 119.3(3) . .
C17 C16 H16 120.3 . .
C15 C16 H16 120.3 . .
C16 C17 C18 120.8(4) . .
C16 C17 C21 118.7(4) . .
C18 C17 C21 120.5(4) . .
C19 C18 C17 120.1(4) . .
C19 C18 C22 118.7(4) . .
C17 C18 C22 121.1(4) . .
C18 C19 C20 118.5(3) . .
C18 C19 H19 120.8 . .
C20 C19 H19 120.8 . .
N4 C20 C19 132.7(3) . .
N4 C20 C15 105.7(3) . .
C19 C20 C15 121.6(3) . .
C17 C21 H21A 109.5 . .
C17 C21 H21B 109.5 . .
H21A C21 H21B 109.5 . .
C17 C21 H21C 109.5 . .
H21A C21 H21C 109.5 . .
H21B C21 H21C 109.5 . .
C18 C22 H22A 109.5 . .
C18 C22 H22B 109.5 . .
H22A C22 H22B 109.5 . .
C18 C22 H22C 109.5 . .
H22A C22 H22C 109.5 . .
H22B C22 H22C 109.5 . .
N4 C23 C24 113.4(3) . .
N4 C23 H23A 108.9 . .
C24 C23 H23A 108.9 . .
N4 C23 H23B 108.9 . .
C24 C23 H23B 108.9 . .
H23A C23 H23B 107.7 . .
C25 C24 C27 117.9(3) . .
C25 C24 C23 123.0(3) . .
C27 C24 C23 119.1(3) . .
C24 C25 C25 120.94(18) . 2_656
C24 C25 H25 119.5 . .
C25 C25 H25 119.5 2_656 .
C3 C26 C5 120.1(3) . .
C3 C26 C8 119.5(4) . .
C5 C26 C8 120.4(4) . .
C27 C27 C24 121.19(18) 2_656 .
C27 C27 H27 119.4 2_656 .
C24 C27 H27 119.4 . .
C33 C28 C29 116.0(3) . .
C33 C28 C34 121.7(4) . .
C29 C28 C34 122.1(3) . .
C30 C29 C28 120.8(3) . .
C30 C29 C35B 106.8(5) . .
C28 C29 C35B 132.1(6) . .
C30 C29 C35 124.3(5) . .
C28 C29 C35 114.2(5) . .
C35B C29 C35 21.7(4) . .
C31 C30 C29 121.2(4) . .
C31 C30 H30 119.4 . .
C29 C30 H30 119.4 . .
C32 C31 C30 118.8(4) . .
C32 C31 H31 120.6 . .
C30 C31 H31 120.6 . .
C33 C32 C31 119.9(3) . .
C33 C32 H32 120.1 . .
C31 C32 H32 120.1 . .
C32 C33 C28 123.2(3) . .
C32 C33 N5 116.1(4) . .
C28 C33 N5 120.6(4) . .
O3 C34 O4 125.4(4) . .
O3 C34 C28 117.8(4) . .
O4 C34 C28 116.9(4) . .
O6 C35 O5 121.5(7) . .
O6 C35 C29 123.2(7) . .
O5 C35 C29 114.6(7) . .
O5B C35B O6B 123.7(9) . .
O5B C35B C29 121.8(10) . .
O6B C35B C29 113.7(9) . .
O1W O1W H1A 113.1 2_756 .
O1W O1W H1B 4.7 2_756 .
H1A O1W H1B 114.4 . .

loop_
_geom_bond_atom_site_label_1
_geom_bond_atom_site_label_2
_geom_bond_distance
_geom_bond_site_symmetry_2
Co1 O4 1.924(3) .
Co1 O5 1.980(8) 7_666
Co1 N1 2.025(3) .
Co1 N3 2.048(3) .
Co1 O5B 2.117(8) 7_666
Co1 O6 2.281(5) .
O1 N5 1.185(5) .
O2 N5 1.201(5) .
O3 C34 1.201(5) .
O4 C34 1.268(5) .
O5 C35 1.253(10) .
O5 Co1 1.980(8) 7_666
O6 C35 1.235(8) .
O5B C35B 1.235(13) .
O5B Co1 2.117(8) 7_666
O6B C35B 1.252(13) .
N1 C1 1.306(4) .
N1 C2 1.387(4) .
N2 C1 1.343(4) .
N2 C7 1.385(4) .
N2 C10 1.473(4) .
N3 C14 1.314(4) .
N3 C15 1.394(4) .
N4 C14 1.355(4) .
N4 C20 1.376(4) .
N4 C23 1.471(4) .
N5 C33 1.472(5) .
C1 H1 0.9300 .
C2 C7 1.388(5) .
C2 C3 1.395(4) .
C3 C26 1.379(5) .
C3 H3 0.9300 .
C5 C6 1.385(6) .
C5 C26 1.418(6) .
C5 C9 1.533(5) .
C6 C7 1.384(5) .
C6 H6 0.9300 .
C8 C26 1.515(5) .
C8 H8A 0.9600 .
C8 H8B 0.9600 .
C8 H8C 0.9600 .
C9 H9A 0.9600 .
C9 H9B 0.9600 .
C9 H9C 0.9600 .
C10 C11 1.493(5) .
C10 H10A 0.9700 .
C10 H10B 0.9700 .
C11 C12 1.379(5) .
C11 C13 1.388(5) 5_666
C12 C13 1.380(6) .
C12 H12 0.9300 .
C13 C11 1.388(5) 5_666
C13 H13 0.9300 .
C14 H14 0.9300 .
C15 C16 1.388(5) .
C15 C20 1.392(4) .
C16 C17 1.371(5) .
C16 H16 0.9300 .
C17 C18 1.415(6) .
C17 C21 1.518(5) .
C18 C19 1.373(5) .
C18 C22 1.511(6) .
C19 C20 1.392(5) .
C19 H19 0.9300 .
C21 H21A 0.9600 .
C21 H21B 0.9600 .
C21 H21C 0.9600 .
C22 H22A 0.9600 .
C22 H22B 0.9600 .
C22 H22C 0.9600 .
C23 C24 1.501(4) .
C23 H23A 0.9700 .
C23 H23B 0.9700 .
C24 C25 1.378(4) .
C24 C27 1.388(4) .
C25 C25 1.384(6) 2_656
C25 H25 0.9300 .
C27 C27 1.363(6) 2_656
C27 H27 0.9300 .
C28 C33 1.384(5) .
C28 C29 1.388(5) .
C28 C34 1.533(5) .
C29 C30 1.386(5) .
C29 C35B 1.541(8) .
C29 C35 1.538(7) .
C30 C31 1.376(5) .
C30 H30 0.9300 .
C31 C32 1.358(5) .
C31 H31 0.9300 .
C32 C33 1.376(5) .
C32 H32 0.9300 .
O1W O1W 1.736(17) 2_756
O1W H1A 0.8231 .
O1W H1B 0.8565 .

loop_
_platon_squeeze_void_nr
_platon_squeeze_void_average_x
_platon_squeeze_void_average_y
_platon_squeeze_void_average_z
_platon_squeeze_void_volume
_platon_squeeze_void_count_electrons
_platon_squeeze_void_content
1 0.226 0.059 0.851 15 6 ' '
2 0.774 0.059 0.649 15 6 ' '
3 0.024 0.190 0.108 12 2 ' '
4 -0.024 0.190 0.392 12 2 ' '
5 0.476 0.309 0.892 12 2 ' '
6 0.524 0.309 0.608 12 2 ' '
7 0.274 0.440 0.149 15 6 ' '
8 0.726 0.440 0.351 15 6 ' '
9 0.274 0.559 0.649 15 6 ' '
10 0.726 0.559 0.851 15 6 ' '
11 0.476 0.690 0.392 12 2 ' '
12 0.524 0.690 0.108 12 2 ' '
13 0.024 0.809 0.608 12 2 ' '
14 -0.024 0.809 0.892 12 2 ' '
15 0.226 0.940 0.351 15 6 ' '
16 0.774 0.940 0.149 15 6 ' '
